data_7153400
loop_
_publ_author_name
'Banide, Emilie V.'
'O'Connor, Crystal'
'Fortune, Natasha'
'Ortin, Yannick'
'Milosevic, Sandra'
'M\"uller-Bunz, Helge'
'McGlinchey, Michael J.'

_publ_section_title
;
 Syntheses, X-ray crystal structures and reactivity of fluorenylidene- and
 dibenzosuberenylidene-allenes: convenient precursors to
 dispirotetracenes, di-indenotetracenes and
 2-phenyl-11bH-dibenz[cd,h]azulene.
;
_journal_issue 17
_journal_name_full 'Organic &amp; biomolecular chemistry'
_journal_page_first 3997
_journal_page_last 4010
_journal_paper_doi 10.1039/c004868b
_journal_volume 8
_journal_year 2010
_chemical_formula_moiety 'C23 H16'
_chemical_formula_sum 'C23 H16'
_chemical_formula_weight 292.36
_chemical_name_systematic
;
?
;
_space_group_IT_number 56
_symmetry_cell_setting orthorhombic
_symmetry_space_group_name_Hall '-P 2ab 2ac'
_symmetry_space_group_name_H-M 'P c c n'
_atom_sites_solution_hydrogens geom
_atom_sites_solution_primary direct
_atom_sites_solution_secondary difmap
_audit_creation_method SHELXL-97
_cell_angle_alpha 90.00
_cell_angle_beta 90.00
_cell_angle_gamma 90.00
_cell_formula_units_Z 8
_cell_length_a 19.553(3)
_cell_length_b 28.605(5)
_cell_length_c 5.3564(9)
_cell_measurement_reflns_used 6106
_cell_measurement_temperature 100(2)
_cell_measurement_theta_max 23.26
_cell_measurement_theta_min 2.38
_cell_volume 2995.9(9)
_computing_cell_refinement 'Bruker SAINT'
_computing_data_collection 'Bruker SMART'
_computing_data_reduction 'Bruker SAINT'
_computing_molecular_graphics 'Bruker SHELXTL'
_computing_publication_material 'Bruker SHELXTL'
_computing_structure_refinement 'SHELXL-97 (Sheldrick, 1997)'
_computing_structure_solution 'SHELXS-97 (Sheldrick, 1990)'
_diffrn_ambient_temperature 100(2)
_diffrn_detector_area_resol_mean 8.366
_diffrn_measured_fraction_theta_full 0.996
_diffrn_measured_fraction_theta_max 0.996
_diffrn_measurement_device_type 'CCD area detector'
_diffrn_measurement_method '\f and \w scans'
_diffrn_radiation_monochromator graphite
_diffrn_radiation_source 'sealed tube'
_diffrn_radiation_type MoK\a
_diffrn_radiation_wavelength 0.71073
_diffrn_reflns_av_R_equivalents 0.0431
_diffrn_reflns_av_sigmaI/netI 0.0269
_diffrn_reflns_limit_h_max 21
_diffrn_reflns_limit_h_min -21
_diffrn_reflns_limit_k_max 31
_diffrn_reflns_limit_k_min -31
_diffrn_reflns_limit_l_max 5
_diffrn_reflns_limit_l_min -5
_diffrn_reflns_number 16917
_diffrn_reflns_theta_full 23.29
_diffrn_reflns_theta_max 23.29
_diffrn_reflns_theta_min 1.42
_exptl_absorpt_coefficient_mu 0.073
_exptl_absorpt_correction_T_max 0.9993
_exptl_absorpt_correction_T_min 0.8277
_exptl_absorpt_correction_type multi-scan
_exptl_absorpt_process_details
;
SADABS v.2.10 (Bruker,2003) was used for absorption correction.
R(int) for selected reflections was 0.153 before and 0.038 after
correction. The Ratio of minimum to maximum transmission is 0.828312.
The \l/2 correction factor is 0.0015
;
_exptl_crystal_colour colourless
_exptl_crystal_density_diffrn 1.296
_exptl_crystal_density_method 'not measured'
_exptl_crystal_description lath
_exptl_crystal_F_000 1232
_exptl_crystal_size_max 0.80
_exptl_crystal_size_mid 0.15
_exptl_crystal_size_min 0.01
_refine_diff_density_max 0.200
_refine_diff_density_min -0.135
_refine_diff_density_rms 0.037
_refine_ls_extinction_method none
_refine_ls_goodness_of_fit_ref 1.128
_refine_ls_hydrogen_treatment constr
_refine_ls_matrix_type full
_refine_ls_number_parameters 208
_refine_ls_number_reflns 2135
_refine_ls_number_restraints 0
_refine_ls_restrained_S_all 1.128
_refine_ls_R_factor_all 0.0505
_refine_ls_R_factor_gt 0.0418
_refine_ls_shift/su_max 0.000
_refine_ls_shift/su_mean 0.000
_refine_ls_structure_factor_coef Fsqd
_refine_ls_weighting_details 'calc w=1/[\s^2^(Fo^2^)+(0.0384P)^2^+1.7376P] where P=(Fo^2^+2Fc^2^)/3'
_refine_ls_weighting_scheme calc
_refine_ls_wR_factor_gt 0.0956
_refine_ls_wR_factor_ref 0.0991
_reflns_number_gt 1846
_reflns_number_total 2135
_reflns_threshold_expression I>2\s(I)
_cod_data_source_file c004868b.txt
_cod_data_source_block mjm173(30)
_cod_database_code 7153400

loop_
_symmetry_equiv_pos_as_xyz
'x, y, z'
'-x+1/2, -y+1/2, z'
'-x, y+1/2, -z+1/2'
'x+1/2, -y, -z+1/2'
'-x, -y, -z'
'x-1/2, y-1/2, -z'
'x, -y-1/2, z-1/2'
'-x-1/2, y, z-1/2'

loop_
_atom_site_label
_atom_site_type_symbol
_atom_site_fract_x
_atom_site_fract_y
_atom_site_fract_z
_atom_site_U_iso_or_equiv
_atom_site_adp_type
_atom_site_occupancy
_atom_site_symmetry_multiplicity
_atom_site_calc_flag
_atom_site_refinement_flags
C1 C 0.50577(9) 0.41079(6) 0.1705(4) 0.0209(4) Uani 1 1 d .
H1 H 0.5427 0.4313 0.2061 0.025 Uiso 1 1 calc R
C2 C 0.49816(9) 0.36842(6) 0.2752(3) 0.0207(4) Uani 1 1 d .
C12 C 0.54685(10) 0.34495(6) 0.4446(4) 0.0209(5) Uani 1 1 d .
C13 C 0.61714(10) 0.34877(7) 0.4040(4) 0.0240(5) Uani 1 1 d .
H13 H 0.6334 0.3665 0.2663 0.029 Uiso 1 1 calc R
C14 C 0.66346(10) 0.32710(7) 0.5612(4) 0.0288(5) Uani 1 1 d .
H14 H 0.7111 0.3302 0.5314 0.035 Uiso 1 1 calc R
C15 C 0.64046(11) 0.30093(7) 0.7617(4) 0.0295(5) Uani 1 1 d .
H15 H 0.6722 0.2858 0.8691 0.035 Uiso 1 1 calc R
C16 C 0.57123(11) 0.29697(6) 0.8044(4) 0.0272(5) Uani 1 1 d .
H16 H 0.5553 0.2792 0.9427 0.033 Uiso 1 1 calc R
C17 C 0.52461(10) 0.31856(6) 0.6481(3) 0.0223(5) Uani 1 1 d .
H17 H 0.4770 0.3154 0.6795 0.027 Uiso 1 1 calc R
C2A C 0.43434(9) 0.34752(6) 0.1782(3) 0.0195(4) Uani 1 1 d .
C3 C 0.40537(9) 0.30344(6) 0.2087(4) 0.0217(4) Uani 1 1 d .
H3 H 0.4242 0.2816 0.3232 0.026 Uiso 1 1 calc R
C4 C 0.34816(9) 0.29231(6) 0.0669(4) 0.0233(5) Uani 1 1 d .
H4 H 0.3272 0.2626 0.0884 0.028 Uiso 1 1 calc R
C5 C 0.32095(9) 0.32324(6) -0.1044(4) 0.0226(5) Uani 1 1 d .
H5 H 0.2826 0.3142 -0.2018 0.027 Uiso 1 1 calc R
C5A C 0.34930(9) 0.36797(6) -0.1364(3) 0.0206(4) Uani 1 1 d .
C6 C 0.32218(9) 0.40066(7) -0.3216(4) 0.0236(5) Uani 1 1 d .
H6 H 0.2990 0.3873 -0.4600 0.028 Uiso 1 1 calc R
C7 C 0.32650(9) 0.44742(7) -0.3175(4) 0.0248(5) Uani 1 1 d .
H7 H 0.3091 0.4629 -0.4610 0.030 Uiso 1 1 calc R
C7A C 0.35428(9) 0.47806(6) -0.1228(4) 0.0215(5) Uani 1 1 d .
C8 C 0.32242(10) 0.52148(7) -0.0895(4) 0.0250(5) Uani 1 1 d .
H8 H 0.2874 0.5307 -0.2021 0.030 Uiso 1 1 calc R
C9 C 0.34043(10) 0.55127(7) 0.1021(4) 0.0264(5) Uani 1 1 d .
H9 H 0.3175 0.5803 0.1221 0.032 Uiso 1 1 calc R
C10 C 0.39176(10) 0.53858(7) 0.2640(4) 0.0257(5) Uani 1 1 d .
H10 H 0.4037 0.5585 0.3988 0.031 Uiso 1 1 calc R
C11 C 0.42600(10) 0.49663(6) 0.2302(4) 0.0240(5) Uani 1 1 d .
H11 H 0.4618 0.4884 0.3415 0.029 Uiso 1 1 calc R
C11A C 0.40900(9) 0.46643(6) 0.0368(3) 0.0201(4) Uani 1 1 d .
C11B C 0.44922(9) 0.42187(6) -0.0090(3) 0.0202(4) Uani 1 1 d .
H11B H 0.4691 0.4234 -0.1808 0.024 Uiso 1 1 calc R
C11C C 0.40558(9) 0.37882(6) 0.0084(3) 0.0194(4) Uani 1 1 d .

loop_
_atom_site_aniso_label
_atom_site_aniso_U_11
_atom_site_aniso_U_22
_atom_site_aniso_U_33
_atom_site_aniso_U_23
_atom_site_aniso_U_13
_atom_site_aniso_U_12
C1 0.0218(10) 0.0216(10) 0.0193(10) -0.0004(8) 0.0002(8) -0.0019(8)
C2 0.0252(10) 0.0215(10) 0.0153(10) -0.0012(8) 0.0025(8) 0.0006(8)
C12 0.0293(11) 0.0154(10) 0.0181(10) -0.0037(8) -0.0022(9) 0.0010(8)
C13 0.0290(11) 0.0219(11) 0.0211(11) 0.0000(9) -0.0008(9) 0.0011(8)
C14 0.0264(11) 0.0284(11) 0.0316(12) -0.0045(10) -0.0037(10) 0.0026(9)
C15 0.0376(12) 0.0243(11) 0.0267(12) -0.0023(10) -0.0107(10) 0.0071(9)
C16 0.0441(13) 0.0191(10) 0.0185(11) 0.0006(8) -0.0033(10) 0.0004(9)
C17 0.0298(11) 0.0186(10) 0.0185(11) -0.0035(8) -0.0002(9) 0.0002(8)
C2A 0.0223(10) 0.0200(10) 0.0163(10) -0.0028(8) 0.0052(8) 0.0026(8)
C3 0.0258(10) 0.0192(10) 0.0200(10) 0.0005(8) 0.0044(9) 0.0041(8)
C4 0.0257(11) 0.0179(10) 0.0262(11) -0.0015(8) 0.0054(9) -0.0021(8)
C5 0.0217(10) 0.0214(10) 0.0246(11) -0.0040(9) -0.0005(9) -0.0018(8)
C5A 0.0207(10) 0.0227(11) 0.0185(11) -0.0034(8) 0.0030(8) 0.0024(8)
C6 0.0233(10) 0.0261(11) 0.0214(11) -0.0014(9) -0.0026(9) -0.0017(8)
C7 0.0255(10) 0.0279(11) 0.0208(11) 0.0041(9) -0.0025(9) -0.0006(8)
C7A 0.0214(10) 0.0218(10) 0.0213(11) 0.0037(8) 0.0032(9) -0.0043(8)
C8 0.0227(10) 0.0236(11) 0.0286(12) 0.0066(9) 0.0005(9) -0.0016(8)
C9 0.0261(11) 0.0205(10) 0.0325(12) 0.0023(9) 0.0063(9) -0.0012(8)
C10 0.0325(11) 0.0213(11) 0.0235(11) -0.0016(9) 0.0056(9) -0.0062(9)
C11 0.0280(11) 0.0237(11) 0.0201(11) 0.0048(9) 0.0002(9) -0.0050(8)
C11A 0.0216(10) 0.0188(10) 0.0199(11) 0.0045(8) 0.0023(9) -0.0056(8)
C11B 0.0221(10) 0.0221(10) 0.0165(10) 0.0015(8) 0.0015(8) -0.0026(8)
C11C 0.0227(10) 0.0189(10) 0.0165(10) -0.0017(8) 0.0042(8) 0.0033(8)

loop_
_atom_type_symbol
_atom_type_description
_atom_type_scat_dispersion_real
_atom_type_scat_dispersion_imag
_atom_type_scat_source
C C 0.0033 0.0016 'International Tables Vol C Tables 4.2.6.8 and 6.1.1.4'
H H 0.0000 0.0000 'International Tables Vol C Tables 4.2.6.8 and 6.1.1.4'

loop_
_geom_angle_atom_site_label_1
_geom_angle_atom_site_label_2
_geom_angle_atom_site_label_3
_geom_angle
C2 C1 C11B 112.14(16)
C2 C1 H1 123.9
C11B C1 H1 123.9
C1 C2 C12 126.53(17)
C1 C2 C2A 108.16(16)
C12 C2 C2A 125.20(16)
C17 C12 C13 118.10(17)
C17 C12 C2 121.67(17)
C13 C12 C2 120.23(17)
C14 C13 C12 120.98(19)
C14 C13 H13 119.5
C12 C13 H13 119.5
C13 C14 C15 120.13(19)
C13 C14 H14 119.9
C15 C14 H14 119.9
C16 C15 C14 119.50(19)
C16 C15 H15 120.2
C14 C15 H15 120.2
C15 C16 C17 120.68(19)
C15 C16 H16 119.7
C17 C16 H16 119.7
C16 C17 C12 120.60(18)
C16 C17 H17 119.7
C12 C17 H17 119.7
C3 C2A C11C 119.62(17)
C3 C2A C2 131.97(17)
C11C C2A C2 108.05(16)
C4 C3 C2A 118.11(17)
C4 C3 H3 120.9
C2A C3 H3 120.9
C5 C4 C3 121.77(17)
C5 C4 H4 119.1
C3 C4 H4 119.1
C4 C5 C5A 120.84(18)
C4 C5 H5 119.6
C5A C5 H5 119.6
C11C C5A C5 116.77(17)
C11C C5A C6 121.73(17)
C5 C5A C6 121.46(17)
C7 C6 C5A 127.16(18)
C7 C6 H6 116.4
C5A C6 H6 116.4
C6 C7 C7A 129.14(18)
C6 C7 H7 115.4
C7A C7 H7 115.4
C8 C7A C11A 117.99(17)
C8 C7A C7 117.12(17)
C11A C7A C7 124.86(17)
C9 C8 C7A 121.94(19)
C9 C8 H8 119.0
C7A C8 H8 119.0
C10 C9 C8 119.48(18)
C10 C9 H9 120.3
C8 C9 H9 120.3
C9 C10 C11 119.93(19)
C9 C10 H10 120.0
C11 C10 H10 120.0
C10 C11 C11A 121.34(18)
C10 C11 H11 119.3
C11A C11 H11 119.3
C11 C11A C7A 119.16(17)
C11 C11A C11B 121.24(17)
C7A C11A C11B 119.58(16)
C1 C11B C11C 101.89(15)
C1 C11B C11A 117.15(16)
C11C C11B C11A 112.61(15)
C1 C11B H11B 108.3
C11C C11B H11B 108.3
C11A C11B H11B 108.3
C5A C11C C2A 122.88(17)
C5A C11C C11B 127.04(17)
C2A C11C C11B 109.76(16)

loop_
_geom_bond_atom_site_label_1
_geom_bond_atom_site_label_2
_geom_bond_distance
C1 C2 1.344(3)
C1 C11B 1.499(3)
C1 H1 0.9500
C2 C12 1.477(3)
C2 C2A 1.478(3)
C12 C17 1.395(3)
C12 C13 1.396(3)
C13 C14 1.383(3)
C13 H13 0.9500
C14 C15 1.385(3)
C14 H14 0.9500
C15 C16 1.377(3)
C15 H15 0.9500
C16 C17 1.384(3)
C16 H16 0.9500
C17 H17 0.9500
C2A C3 1.392(3)
C2A C11C 1.395(3)
C3 C4 1.389(3)
C3 H3 0.9500
C4 C5 1.381(3)
C4 H4 0.9500
C5 C5A 1.405(3)
C5 H5 0.9500
C5A C11C 1.382(3)
C5A C6 1.463(3)
C6 C7 1.340(3)
C6 H6 0.9500
C7 C7A 1.467(3)
C7 H7 0.9500
C7A C8 1.401(3)
C7A C11A 1.409(3)
C8 C9 1.380(3)
C8 H8 0.9500
C9 C10 1.375(3)
C9 H9 0.9500
C10 C11 1.386(3)
C10 H10 0.9500
C11 C11A 1.389(3)
C11 H11 0.9500
C11A C11B 1.518(3)
C11B C11C 1.501(3)
C11B H11B 1.0000

loop_
_geom_torsion_atom_site_label_1
_geom_torsion_atom_site_label_2
_geom_torsion_atom_site_label_3
_geom_torsion_atom_site_label_4
_geom_torsion
C11B C1 C2 C12 174.99(17)
C11B C1 C2 C2A -1.2(2)
C1 C2 C12 C17 141.6(2)
C2A C2 C12 C17 -42.8(3)
C1 C2 C12 C13 -38.4(3)
C2A C2 C12 C13 137.20(19)
C17 C12 C13 C14 -0.1(3)
C2 C12 C13 C14 179.84(17)
C12 C13 C14 C15 0.3(3)
C13 C14 C15 C16 -0.5(3)
C14 C15 C16 C17 0.5(3)
C15 C16 C17 C12 -0.3(3)
C13 C12 C17 C16 0.1(3)
C2 C12 C17 C16 -179.88(17)
C1 C2 C2A C3 174.11(19)
C12 C2 C2A C3 -2.1(3)
C1 C2 C2A C11C 1.3(2)
C12 C2 C2A C11C -174.97(17)
C11C C2A C3 C4 -0.1(3)
C2 C2A C3 C4 -172.21(19)
C2A C3 C4 C5 1.4(3)
C3 C4 C5 C5A -1.8(3)
C4 C5 C5A C11C 0.8(3)
C4 C5 C5A C6 178.38(17)
C11C C5A C6 C7 -27.5(3)
C5 C5A C6 C7 155.1(2)
C5A C6 C7 C7A -5.0(3)
C6 C7 C7A C8 -145.8(2)
C6 C7 C7A C11A 32.2(3)
C11A C7A C8 C9 -3.9(3)
C7 C7A C8 C9 174.22(18)
C7A C8 C9 C10 1.0(3)
C8 C9 C10 C11 1.5(3)
C9 C10 C11 C11A -0.9(3)
C10 C11 C11A C7A -2.1(3)
C10 C11 C11A C11B 176.41(17)
C8 C7A C11A C11 4.4(3)
C7 C7A C11A C11 -173.56(17)
C8 C7A C11A C11B -174.15(16)
C7 C7A C11A C11B 7.9(3)
C2 C1 C11B C11C 0.7(2)
C2 C1 C11B C11A 123.99(18)
C11 C11A C11B C1 2.8(3)
C7A C11A C11B C1 -178.60(16)
C11 C11A C11B C11C 120.51(19)
C7A C11A C11B C11C -60.9(2)
C5 C5A C11C C2A 0.5(3)
C6 C5A C11C C2A -177.01(17)
C5 C5A C11C C11B 173.22(17)
C6 C5A C11C C11B -4.3(3)
C3 C2A C11C C5A -0.9(3)
C2 C2A C11C C5A 172.96(17)
C3 C2A C11C C11B -174.73(16)
C2 C2A C11C C11B -0.9(2)
C1 C11B C11C C5A -173.32(17)
C11A C11B C11C C5A 60.3(2)
C1 C11B C11C C2A 0.17(19)
C11A C11B C11C C2A -126.19(17)
